data_7132508
loop_
_publ_author_name
'Nayak, Mithilesh Kumar'
'Elvers, Benedict J.'
'Mehta, Sakshi'
'Krummenacher, Ivo'
'Mondal, Abhishake'
'Braunschweig, Holger'
'Schulzke, Carola'
'Ravat, Prince'
'Jana, Anukul'

_publ_section_title
;
 Bis-[cyclic(alkyl)(amino)carbene]-derived diradicals.
;
_journal_issue 13
_journal_name_full 'Chemical communications (Cambridge, England)'
_journal_page_first 1739
_journal_page_last 1742
_journal_paper_doi 10.1039/d3cc05779h
_journal_volume 60
_journal_year 2024
_chemical_formula_moiety 'C16 H27 F3 Li N O4 S'
_chemical_formula_sum 'C16 H27 F3 Li N O4 S'
_chemical_formula_weight 393.38
_space_group_crystal_system monoclinic
_space_group_IT_number 14
_space_group_name_Hall '-P 2ybc'
_space_group_name_H-M_alt 'P 1 21/c 1'
_atom_sites_solution_hydrogens geom
_atom_sites_solution_primary dual
_atom_sites_solution_secondary difmap
_audit_creation_method SHELXL-2018/3
_audit_update_record
;
2022-07-11 deposited with the CCDC.	2023-12-19 downloaded from the CCDC.
;
_cell_angle_alpha 90
_cell_angle_beta 101.125(5)
_cell_angle_gamma 90
_cell_formula_units_Z 4
_cell_length_a 11.4316(6)
_cell_length_b 17.5255(9)
_cell_length_c 10.7728(6)
_cell_measurement_reflns_used 5823
_cell_measurement_temperature 250(2)
_cell_measurement_theta_max 25.7330
_cell_measurement_theta_min 3.0120
_cell_volume 2117.7(2)
_computing_cell_refinement 'CrysAlisPro 1.171.39.29d (Rigaku OD, 2017)'
_computing_data_collection 'CrysAlisPro 1.171.39.29d (Rigaku OD, 2017)'
_computing_data_reduction 'CrysAlisPro 1.171.39.29d (Rigaku OD, 2017)'
_computing_molecular_graphics 'XP Version 5.1 by Bruker AXS 1998'
_computing_publication_material 'CIFTAB (Sheldrick, 2015)'
_computing_structure_refinement 'SHELXL-2014/7 (Sheldrick, 2014)'
_computing_structure_solution 'SHELXT-2016 (Sheldrick, 2015)'
_diffrn_ambient_temperature 250(2)
_diffrn_measured_fraction_theta_full 0.995
_diffrn_measured_fraction_theta_max 0.870
_diffrn_measurement_device_type 'XtaLAB AFC12 (RINC): Kappa single'
_diffrn_measurement_method '\w scans'
_diffrn_radiation_type MoK\a
_diffrn_radiation_wavelength 0.71073
_diffrn_reflns_av_R_equivalents 0.0294
_diffrn_reflns_av_unetI/netI 0.0319
_diffrn_reflns_Laue_measured_fraction_full 0.995
_diffrn_reflns_Laue_measured_fraction_max 0.870
_diffrn_reflns_limit_h_max 14
_diffrn_reflns_limit_h_min -15
_diffrn_reflns_limit_k_max 22
_diffrn_reflns_limit_k_min -23
_diffrn_reflns_limit_l_max 11
_diffrn_reflns_limit_l_min -14
_diffrn_reflns_number 17333
_diffrn_reflns_point_group_measured_fraction_full 0.995
_diffrn_reflns_point_group_measured_fraction_max 0.870
_diffrn_reflns_theta_full 25.242
_diffrn_reflns_theta_max 28.864
_diffrn_reflns_theta_min 2.648
_diffrn_source 'fine-focus sealed X-ray tube'
_exptl_absorpt_coefficient_mu 0.196
_exptl_absorpt_correction_T_max 1.00000
_exptl_absorpt_correction_T_min 0.29912
_exptl_absorpt_correction_type multi-scan
_exptl_absorpt_process_details
;
CrysAlisPro 1.171.39.29d (Rigaku Oxford Diffraction, 2017)
Empirical absorption correction using spherical harmonics,
implemented in SCALE3 ABSPACK scaling algorithm.
;
_exptl_crystal_colour colourless
_exptl_crystal_density_diffrn 1.234
_exptl_crystal_description block
_exptl_crystal_F_000 832
_exptl_crystal_size_max 0.441
_exptl_crystal_size_mid 0.351
_exptl_crystal_size_min 0.226
_refine_diff_density_max 0.255
_refine_diff_density_min -0.253
_refine_diff_density_rms 0.039
_refine_ls_extinction_method none
_refine_ls_goodness_of_fit_ref 1.059
_refine_ls_hydrogen_treatment constr
_refine_ls_matrix_type full
_refine_ls_number_parameters 368
_refine_ls_number_reflns 4849
_refine_ls_number_restraints 855
_refine_ls_restrained_S_all 1.066
_refine_ls_R_factor_all 0.0717
_refine_ls_R_factor_gt 0.0489
_refine_ls_shift/su_max 0.000
_refine_ls_shift/su_mean 0.000
_refine_ls_structure_factor_coef Fsqd
_refine_ls_weighting_details 'w=1/[\s^2^(Fo^2^)+(0.0733P)^2^+0.3274P] where P=(Fo^2^+2Fc^2^)/3'
_refine_ls_weighting_scheme calc
_refine_ls_wR_factor_gt 0.1324
_refine_ls_wR_factor_ref 0.1443
_reflns_Friedel_coverage 0.000
_reflns_number_gt 3430
_reflns_number_total 4849
_reflns_threshold_expression 'I > 2\s(I)'
_cod_data_source_file d3cc05779h2.cif
_cod_data_source_block AJ2066
_cod_depositor_comments 'Adding full bibliography for 7132505--7132514.cif.'
_cod_original_sg_symbol_H-M 'P 21/c'
_cod_database_code 7132508
_shelx_shelxl_version_number 2018/3
_shelx_space_group_comment
;
The symmetry employed for this shelxl refinement is uniquely defined
by the following loop, which should always be used as a source of
symmetry information in preference to the above space-group names.
They are only intended as comments.
;
_shelx_estimated_absorpt_t_min 0.918
_shelx_estimated_absorpt_t_max 0.957

loop_
_space_group_symop_operation_xyz
'x, y, z'
'-x, y+1/2, -z+1/2'
'-x, -y, -z'
'x, -y-1/2, z-1/2'

loop_
_atom_site_label
_atom_site_type_symbol
_atom_site_fract_x
_atom_site_fract_y
_atom_site_fract_z
_atom_site_U_iso_or_equiv
_atom_site_adp_type
_atom_site_occupancy
_atom_site_site_symmetry_order
_atom_site_calc_flag
_atom_site_refinement_flags_posn
_atom_site_refinement_flags_adp
_atom_site_refinement_flags_occupancy
_atom_site_disorder_assembly
_atom_site_disorder_group
Li1 Li 0.6420(2) 0.51809(17) 0.3819(3) 0.0501(7) Uani 1 1 d . . . . .
N1 N 0.87605(11) 0.60970(8) 0.32341(13) 0.0446(3) Uani 1 1 d . . . . .
C1 C 0.76154(13) 0.60173(9) 0.31287(15) 0.0424(4) Uani 1 1 d . . . . .
C2 C 0.92109(16) 0.67429(11) 0.2519(2) 0.0649(6) Uani 1 1 d . . . . .
C4 C 0.70312(15) 0.66744(10) 0.23094(17) 0.0520(4) Uani 1 1 d . . . . .
C5 C 0.9906(2) 0.64113(19) 0.1583(2) 0.0996(9) Uani 1 1 d . . . . .
H5A H 0.942607 0.602736 0.107138 0.149 Uiso 1 1 calc R U . . .
H5B H 1.063416 0.617991 0.203855 0.149 Uiso 1 1 calc R U . . .
H5C H 1.010159 0.681427 0.104097 0.149 Uiso 1 1 calc R U . . .
C6 C 0.9980(3) 0.72818(14) 0.3422(3) 0.1046(10) Uani 1 1 d . . . . .
H6A H 1.020005 0.771508 0.295539 0.157 Uiso 1 1 calc R U . . .
H6B H 1.069420 0.701797 0.383831 0.157 Uiso 1 1 calc R U . . .
H6C H 0.953906 0.745864 0.405062 0.157 Uiso 1 1 calc R U . . .
C7 C 0.6423(2) 0.71684(13) 0.3163(3) 0.0874(8) Uani 1 1 d . . . . .
H7A H 0.603458 0.759705 0.268254 0.131 Uiso 1 1 calc R U . . .
H7B H 0.701469 0.735566 0.386625 0.131 Uiso 1 1 calc R U . . .
H7C H 0.583457 0.686696 0.348298 0.131 Uiso 1 1 calc R U . . .
C8 C 0.6091(2) 0.63922(15) 0.1222(2) 0.0814(7) Uani 1 1 d . . . . .
H8A H 0.644890 0.603840 0.071147 0.122 Uiso 1 1 calc R U . . .
H8B H 0.575671 0.682184 0.070445 0.122 Uiso 1 1 calc R U . . .
H8C H 0.546342 0.613544 0.155095 0.122 Uiso 1 1 calc R U . . .
C9 C 0.96518(13) 0.56035(9) 0.40566(15) 0.0421(4) Uani 1 1 d . . . . .
H9 H 1.045448 0.575491 0.392884 0.051 Uiso 1 1 calc R U . . .
C10 C 0.94737(15) 0.47659(9) 0.37041(15) 0.0460(4) Uani 1 1 d . . . . .
H10A H 0.954831 0.469427 0.282057 0.055 Uiso 1 1 calc R U . . .
H10B H 0.866997 0.460749 0.378625 0.055 Uiso 1 1 calc R U . . .
C11 C 1.03956(14) 0.42709(9) 0.45600(15) 0.0453(4) Uani 1 1 d . . . . .
H11A H 1.024145 0.373211 0.434525 0.054 Uiso 1 1 calc R U . . .
H11B H 1.119448 0.439630 0.441700 0.054 Uiso 1 1 calc R U . . .
C3 C 0.8012(7) 0.7047(7) 0.1725(10) 0.075(2) Uani 0.73(2) 1 d . . P A 1
H3A1 H 0.797245 0.760459 0.177937 0.090 Uiso 0.73(2) 1 calc R U P A 1
H3A2 H 0.793258 0.690145 0.083403 0.090 Uiso 0.73(2) 1 calc R U P A 1
C3' C 0.812(2) 0.7225(13) 0.222(3) 0.068(4) Uani 0.27(2) 1 d . . P A 2
H3B1 H 0.803311 0.743917 0.136541 0.082 Uiso 0.27(2) 1 calc R U P A 2
H3B2 H 0.816087 0.764480 0.282551 0.082 Uiso 0.27(2) 1 calc R U P A 2
S1 S 0.3519(5) 0.5381(3) 0.3417(6) 0.0789(17) Uani 0.356(9) 1 d D U P B 1
O1 O 0.4707(10) 0.5546(10) 0.3257(16) 0.064(2) Uani 0.356(9) 1 d D U P B 1
O2 O 0.2707(8) 0.5988(5) 0.3285(9) 0.074(2) Uani 0.356(9) 1 d D U P B 1
O3 O 0.3443(8) 0.4849(5) 0.4395(7) 0.0626(17) Uani 0.356(9) 1 d D U P B 1
C12 C 0.3045(11) 0.4656(7) 0.2280(12) 0.093(3) Uani 0.356(9) 1 d D U P B 1
F1 F 0.1858(10) 0.4748(12) 0.1837(15) 0.131(4) Uani 0.356(9) 1 d D U P B 1
F2 F 0.3464(8) 0.4015(4) 0.2867(17) 0.156(4) Uani 0.356(9) 1 d D U P B 1
F3 F 0.3497(8) 0.4735(9) 0.1318(11) 0.153(4) Uani 0.356(9) 1 d D U P B 1
S1' S 0.3497(2) 0.54055(10) 0.3341(2) 0.0417(5) Uani 0.644(9) 1 d D U P B 2
O1' O 0.4760(5) 0.5394(6) 0.3444(10) 0.081(2) Uani 0.644(9) 1 d D U P B 2
O2' O 0.2963(6) 0.6105(3) 0.2884(7) 0.1055(19) Uani 0.644(9) 1 d D U P B 2
O3' O 0.3090(4) 0.5128(4) 0.4417(4) 0.0839(15) Uani 0.644(9) 1 d D U P B 2
C12' C 0.2875(6) 0.4818(3) 0.1994(5) 0.0730(14) Uani 0.644(9) 1 d D U P B 2
F1' F 0.1751(5) 0.4599(6) 0.2017(7) 0.113(2) Uani 0.644(9) 1 d D U P B 2
F2' F 0.3462(4) 0.4153(3) 0.1985(5) 0.1231(16) Uani 0.644(9) 1 d D U P B 2
F3' F 0.2956(5) 0.5148(3) 0.0941(3) 0.1246(17) Uani 0.644(9) 1 d D U P B 2
O4 O 0.654(2) 0.4245(8) 0.2725(15) 0.063(3) Uani 0.273(9) 1 d D U P B 1
C13 C 0.6659(14) 0.4308(7) 0.1433(14) 0.066(3) Uani 0.273(9) 1 d D U P B 1
H13A H 0.719713 0.472672 0.132163 0.080 Uiso 0.273(9) 1 calc R U P B 1
H13B H 0.588139 0.439813 0.088656 0.080 Uiso 0.273(9) 1 calc R U P B 1
C14 C 0.7162(12) 0.3559(7) 0.1132(15) 0.094(3) Uani 0.273(9) 1 d D U P B 1
H14A H 0.803376 0.355418 0.137517 0.112 Uiso 0.273(9) 1 calc R U P B 1
H14B H 0.693062 0.343802 0.022971 0.112 Uiso 0.273(9) 1 calc R U P B 1
C15 C 0.660(2) 0.3017(8) 0.1928(19) 0.098(4) Uani 0.273(9) 1 d D U P B 1
H15A H 0.579187 0.287661 0.150694 0.118 Uiso 0.273(9) 1 calc R U P B 1
H15B H 0.708009 0.255246 0.211954 0.118 Uiso 0.273(9) 1 calc R U P B 1
C16 C 0.6590(17) 0.3468(8) 0.3080(15) 0.092(4) Uani 0.273(9) 1 d D U P B 1
H16A H 0.589280 0.333453 0.344100 0.110 Uiso 0.273(9) 1 calc R U P B 1
H16B H 0.731044 0.336541 0.371458 0.110 Uiso 0.273(9) 1 calc R U P B 1
O4' O 0.6512(9) 0.4163(3) 0.3072(5) 0.0636(12) Uani 0.727(9) 1 d D U P B 2
C13' C 0.6516(6) 0.4051(4) 0.1757(6) 0.0828(15) Uani 0.727(9) 1 d D U P B 2
H13C H 0.711031 0.438405 0.149003 0.099 Uiso 0.727(9) 1 calc R U P B 2
H13D H 0.573126 0.417571 0.125046 0.099 Uiso 0.727(9) 1 calc R U P B 2
C14' C 0.6805(9) 0.3247(4) 0.1573(6) 0.115(3) Uani 0.727(9) 1 d D U P B 2
H14C H 0.747951 0.320581 0.113637 0.138 Uiso 0.727(9) 1 calc R U P B 2
H14D H 0.611864 0.298021 0.107468 0.138 Uiso 0.727(9) 1 calc R U P B 2
C15' C 0.7114(5) 0.2927(3) 0.2857(5) 0.1166(18) Uani 0.727(9) 1 d D U P B 2
H15C H 0.798074 0.291786 0.314858 0.140 Uiso 0.727(9) 1 calc R U P B 2
H15D H 0.680671 0.240639 0.287560 0.140 Uiso 0.727(9) 1 calc R U P B 2
C16' C 0.6547(6) 0.3438(2) 0.3659(5) 0.0796(13) Uani 0.727(9) 1 d D U P B 2
H16C H 0.574071 0.326221 0.369491 0.096 Uiso 0.727(9) 1 calc R U P B 2
H16D H 0.701763 0.345856 0.452155 0.096 Uiso 0.727(9) 1 calc R U P B 2

loop_
_atom_site_aniso_label
_atom_site_aniso_U_11
_atom_site_aniso_U_22
_atom_site_aniso_U_33
_atom_site_aniso_U_23
_atom_site_aniso_U_13
_atom_site_aniso_U_12
Li1 0.0406(15) 0.0613(17) 0.0496(16) 0.0014(13) 0.0119(12) -0.0050(12)
N1 0.0327(7) 0.0504(8) 0.0491(8) 0.0157(6) 0.0041(5) -0.0008(6)
C1 0.0356(8) 0.0483(9) 0.0416(8) 0.0046(7) 0.0036(6) 0.0030(7)
C2 0.0427(10) 0.0723(12) 0.0778(13) 0.0382(11) 0.0065(9) -0.0057(9)
C4 0.0401(9) 0.0549(10) 0.0574(10) 0.0157(8) 0.0008(7) 0.0041(7)
C5 0.0768(16) 0.147(2) 0.0816(16) 0.0573(17) 0.0306(13) 0.0081(16)
C6 0.102(2) 0.0741(15) 0.126(2) 0.0311(16) -0.0062(17) -0.0394(14)
C7 0.0976(19) 0.0626(13) 0.0989(18) -0.0010(12) 0.0115(14) 0.0268(12)
C8 0.0846(16) 0.0942(16) 0.0549(12) 0.0170(12) -0.0130(11) 0.0013(13)
C9 0.0284(7) 0.0493(9) 0.0471(9) 0.0109(7) 0.0033(6) 0.0002(6)
C10 0.0379(9) 0.0557(10) 0.0417(9) 0.0019(7) 0.0006(7) 0.0034(7)
C11 0.0380(8) 0.0476(9) 0.0478(9) 0.0019(7) 0.0015(7) 0.0034(7)
C3 0.049(2) 0.087(5) 0.083(4) 0.047(4) -0.003(3) 0.000(3)
C3' 0.057(6) 0.067(8) 0.072(10) 0.036(7) -0.007(8) -0.009(5)
S1 0.041(2) 0.118(3) 0.071(3) 0.008(2) -0.0044(18) -0.005(2)
O1 0.045(3) 0.073(5) 0.077(4) 0.026(4) 0.021(3) -0.001(3)
O2 0.050(3) 0.080(4) 0.091(5) -0.008(3) 0.008(3) 0.017(3)
O3 0.052(4) 0.086(4) 0.050(2) 0.016(2) 0.011(3) -0.005(3)
C12 0.080(5) 0.104(6) 0.097(5) -0.028(4) 0.022(4) -0.004(5)
F1 0.073(5) 0.181(9) 0.121(7) -0.014(5) -0.023(4) -0.038(5)
F2 0.155(6) 0.068(3) 0.246(11) -0.034(5) 0.039(6) -0.001(3)
F3 0.127(6) 0.232(10) 0.108(6) -0.071(6) 0.040(5) 0.005(6)
S1' 0.0335(10) 0.0465(8) 0.0471(9) 0.0118(6) 0.0127(7) 0.0044(6)
O1' 0.0345(17) 0.098(5) 0.114(5) 0.030(3) 0.0197(19) -0.0012(18)
O2' 0.077(3) 0.0707(18) 0.162(5) 0.039(2) 0.007(3) 0.0159(18)
O3' 0.047(2) 0.149(4) 0.0563(16) 0.022(2) 0.0129(15) -0.021(2)
C12' 0.071(3) 0.093(3) 0.058(2) 0.002(2) 0.019(2) 0.008(2)
F1' 0.084(2) 0.171(5) 0.088(2) -0.049(3) 0.022(2) -0.057(2)
F2' 0.159(3) 0.086(2) 0.118(3) -0.029(2) 0.009(3) 0.032(2)
F3' 0.158(4) 0.168(3) 0.0483(14) 0.0174(17) 0.0219(17) -0.006(3)
O4 0.054(4) 0.057(4) 0.074(8) -0.005(5) 0.004(6) -0.007(3)
C13 0.061(5) 0.063(5) 0.071(7) -0.017(4) 0.000(5) -0.001(5)
C14 0.090(7) 0.078(7) 0.119(8) -0.008(6) 0.038(6) 0.016(5)
C15 0.105(8) 0.065(6) 0.123(10) -0.020(6) 0.015(8) -0.013(6)
C16 0.105(7) 0.073(6) 0.096(8) -0.002(6) 0.013(8) -0.017(6)
O4' 0.0689(18) 0.063(2) 0.060(2) -0.0089(15) 0.015(2) -0.0043(16)
C13' 0.083(3) 0.101(4) 0.062(3) -0.013(3) 0.009(2) 0.006(3)
C14' 0.140(6) 0.110(6) 0.100(4) -0.028(4) 0.038(4) 0.023(5)
C15' 0.133(4) 0.090(3) 0.114(4) -0.034(2) -0.011(3) 0.038(3)
C16' 0.101(3) 0.0553(19) 0.080(3) -0.007(2) 0.011(3) -0.0126(17)

loop_
_atom_type_symbol
_atom_type_description
_atom_type_scat_dispersion_real
_atom_type_scat_dispersion_imag
_atom_type_scat_source
C C 0.0033 0.0016 'International Tables Vol C Tables 4.2.6.8 and 6.1.1.4'
H H 0.0000 0.0000 'International Tables Vol C Tables 4.2.6.8 and 6.1.1.4'
Li Li -0.0003 0.0001 'International Tables Vol C Tables 4.2.6.8 and 6.1.1.4'
N N 0.0061 0.0033 'International Tables Vol C Tables 4.2.6.8 and 6.1.1.4'
O O 0.0106 0.0060 'International Tables Vol C Tables 4.2.6.8 and 6.1.1.4'
F F 0.0171 0.0103 'International Tables Vol C Tables 4.2.6.8 and 6.1.1.4'
S S 0.1246 0.1234 'International Tables Vol C Tables 4.2.6.8 and 6.1.1.4'

loop_
_geom_angle_atom_site_label_1
_geom_angle_atom_site_label_2
_geom_angle_atom_site_label_3
_geom_angle
_geom_angle_site_symmetry_1
_geom_angle_site_symmetry_3
_geom_angle_publ_flag
O1' Li1 O3' 110.4(3) . 3_666 ?
O3 Li1 O3' 19.0(2) 3_666 3_666 ?
O1' Li1 O4' 102.8(5) . . ?
O3' Li1 O4' 96.8(3) 3_666 . ?
O3 Li1 O1 101.3(5) 3_666 . ?
O3 Li1 O4 124.1(5) 3_666 . ?
O1 Li1 O4 104.5(8) . . ?
O1' Li1 C1 116.8(3) . . ?
O3 Li1 C1 114.8(3) 3_666 . ?
O3' Li1 C1 115.4(2) 3_666 . ?
O4' Li1 C1 112.1(3) . . ?
O1 Li1 C1 108.1(4) . . ?
O4 Li1 C1 102.7(5) . . ?
C1 N1 C9 123.43(12) . . ?
C1 N1 C2 118.14(13) . . ?
C9 N1 C2 118.39(12) . . ?
N1 C1 C4 106.90(13) . . ?
N1 C1 Li1 135.57(13) . . ?
C4 C1 Li1 117.52(13) . . ?
C3' C2 C6 98.3(10) . . ?
C3' C2 N1 100.5(9) . . ?
C6 C2 N1 110.67(17) . . ?
C3' C2 C5 126.7(11) . . ?
C6 C2 C5 110.7(2) . . ?
N1 C2 C5 108.97(18) . . ?
C6 C2 C3 118.6(5) . . ?
N1 C2 C3 100.7(3) . . ?
C5 C2 C3 106.5(5) . . ?
C8 C4 C1 111.60(16) . . ?
C8 C4 C7 108.33(19) . . ?
C1 C4 C7 106.24(15) . . ?
C8 C4 C3 106.7(5) . . ?
C1 C4 C3 106.6(3) . . ?
C7 C4 C3 117.4(5) . . ?
C8 C4 C3' 126.7(10) . . ?
C1 C4 C3' 103.5(8) . . ?
C7 C4 C3' 98.4(10) . . ?
N1 C9 C11 110.46(13) . 3_766 ?
N1 C9 C10 111.62(13) . . ?
C11 C9 C10 110.92(13) 3_766 . ?
C9 C10 C11 110.71(13) . . ?
C9 C11 C10 111.02(13) 3_766 . ?
C4 C3 C2 105.2(4) . . ?
C2 C3' C4 106.0(13) . . ?
O2 S1 O3 116.1(6) . . ?
O2 S1 O1 117.3(8) . . ?
O3 S1 O1 114.6(8) . . ?
O2 S1 C12 111.4(6) . . ?
O3 S1 C12 89.3(6) . . ?
O1 S1 C12 103.4(9) . . ?
S1 O1 Li1 141.3(11) . . ?
S1 O3 Li1 139.7(6) . 3_666 ?
F3 C12 F2 108.5(11) . . ?
F3 C12 F1 103.9(12) . . ?
F2 C12 F1 120.7(14) . . ?
F3 C12 S1 111.9(9) . . ?
F2 C12 S1 104.0(8) . . ?
F1 C12 S1 108.0(10) . . ?
O2' S1' O3' 113.2(3) . . ?
O2' S1' O1' 113.7(4) . . ?
O3' S1' O1' 114.8(4) . . ?
O2' S1' C12' 97.9(4) . . ?
O3' S1' C12' 108.7(3) . . ?
O1' S1' C12' 106.9(5) . . ?
S1' O1' Li1 166.9(7) . . ?
F3' C12' F1' 111.9(5) . . ?
F3' C12' F2' 105.1(5) . . ?
F1' C12' F2' 103.4(6) . . ?
F3' C12' S1' 111.5(4) . . ?
F1' C12' S1' 112.2(4) . . ?
F2' C12' S1' 112.3(4) . . ?
C16 O4 C13 109.5(10) . . ?
C16 O4 Li1 128.4(10) . . ?
C13 O4 Li1 122.1(9) . . ?
O4 C13 C14 104.8(10) . . ?
C13 C14 C15 102.0(11) . . ?
C16 C15 C14 102.4(12) . . ?
O4 C16 C15 107.1(11) . . ?
C16' O4' C13' 108.3(4) . . ?
C16' O4' Li1 129.0(3) . . ?
C13' O4' Li1 122.6(4) . . ?
O4' C13' C14' 108.0(5) . . ?
C13' C14' C15' 104.9(5) . . ?
C14' C15' C16' 105.4(4) . . ?
O4' C16' C15' 105.1(4) . . ?

loop_
_geom_bond_atom_site_label_1
_geom_bond_atom_site_label_2
_geom_bond_distance
_geom_bond_site_symmetry_2
_geom_bond_publ_flag
Li1 O1' 1.900(7) . ?
Li1 O3 1.901(8) 3_666 ?
Li1 O3' 1.951(5) 3_666 ?
Li1 O4' 1.968(6) . ?
Li1 O1 2.039(13) . ?
Li1 O4 2.041(14) . ?
Li1 C1 2.227(3) . ?
N1 C1 1.2995(19) . ?
N1 C9 1.4910(19) . ?
N1 C2 1.514(2) . ?
C1 C4 1.524(2) . ?
C2 C3' 1.49(2) . ?
C2 C6 1.510(3) . ?
C2 C5 1.514(4) . ?
C2 C3 1.563(8) . ?
C4 C8 1.513(3) . ?
C4 C7 1.524(3) . ?
C4 C3 1.535(9) . ?
C4 C3' 1.59(2) . ?
C9 C11 1.518(2) 3_766 ?
C9 C10 1.520(2) . ?
C10 C11 1.529(2) . ?
S1 O2 1.401(8) . ?
S1 O3 1.422(8) . ?
S1 O1 1.431(10) . ?
S1 C12 1.775(11) . ?
C12 F3 1.252(13) . ?
C12 F2 1.332(12) . ?
C12 F1 1.358(12) . ?
S1' O2' 1.415(5) . ?
S1' O3' 1.416(4) . ?
S1' O1' 1.426(6) . ?
S1' C12' 1.809(6) . ?
C12' F3' 1.293(5) . ?
C12' F1' 1.346(8) . ?
C12' F2' 1.346(6) . ?
O4 C16 1.413(14) . ?
O4 C13 1.427(12) . ?
C13 C14 1.492(13) . ?
C14 C15 1.505(15) . ?
C15 C16 1.474(16) . ?
O4' C16' 1.416(5) . ?
O4' C13' 1.431(5) . ?
C13' C14' 1.470(8) . ?
C14' C15' 1.471(8) . ?
C15' C16' 1.478(7) . ?

loop_
_geom_torsion_atom_site_label_1
_geom_torsion_atom_site_label_2
_geom_torsion_atom_site_label_3
_geom_torsion_atom_site_label_4
_geom_torsion
_geom_torsion_site_symmetry_1
_geom_torsion_site_symmetry_2
_geom_torsion_site_symmetry_3
_geom_torsion_site_symmetry_4
_geom_torsion_publ_flag
C9 N1 C1 C4 174.61(15) . . . . ?
C2 N1 C1 C4 -3.2(2) . . . . ?
C9 N1 C1 Li1 -6.2(3) . . . . ?
C2 N1 C1 Li1 176.00(18) . . . . ?
C1 N1 C2 C3' 16.6(11) . . . . ?
C9 N1 C2 C3' -161.3(11) . . . . ?
C1 N1 C2 C6 119.7(2) . . . . ?
C9 N1 C2 C6 -58.2(2) . . . . ?
C1 N1 C2 C5 -118.35(19) . . . . ?
C9 N1 C2 C5 63.8(2) . . . . ?
C1 N1 C2 C3 -6.6(6) . . . . ?
C9 N1 C2 C3 175.5(5) . . . . ?
N1 C1 C4 C8 128.13(18) . . . . ?
Li1 C1 C4 C8 -51.2(2) . . . . ?
N1 C1 C4 C7 -113.99(18) . . . . ?
Li1 C1 C4 C7 66.7(2) . . . . ?
N1 C1 C4 C3 11.9(6) . . . . ?
Li1 C1 C4 C3 -167.4(6) . . . . ?
N1 C1 C4 C3' -10.9(11) . . . . ?
Li1 C1 C4 C3' 169.7(11) . . . . ?
C1 N1 C9 C11 -66.05(19) . . . 3_766 ?
C2 N1 C9 C11 111.70(17) . . . 3_766 ?
C1 N1 C9 C10 57.9(2) . . . . ?
C2 N1 C9 C10 -124.40(17) . . . . ?
N1 C9 C10 C11 -179.93(13) . . . . ?
C11 C9 C10 C11 -56.29(19) 3_766 . . . ?
C9 C10 C11 C9 56.35(19) . . . 3_766 ?
C8 C4 C3 C2 -135.1(6) . . . . ?
C1 C4 C3 C2 -15.7(9) . . . . ?
C7 C4 C3 C2 103.2(7) . . . . ?
C6 C2 C3 C4 -107.7(7) . . . . ?
N1 C2 C3 C4 13.2(8) . . . . ?
C5 C2 C3 C4 126.8(6) . . . . ?
C6 C2 C3' C4 -134.3(13) . . . . ?
N1 C2 C3' C4 -21.3(16) . . . . ?
C5 C2 C3' C4 102.0(14) . . . . ?
C8 C4 C3' C2 -109.6(13) . . . . ?
C1 C4 C3' C2 20.9(17) . . . . ?
C7 C4 C3' C2 129.9(14) . . . . ?
O2 S1 O1 Li1 151.9(15) . . . . ?
O3 S1 O1 Li1 10(2) . . . . ?
C12 S1 O1 Li1 -85.0(18) . . . . ?
O2 S1 O3 Li1 -60.3(11) . . . 3_666 ?
O1 S1 O3 Li1 81.7(13) . . . 3_666 ?
C12 S1 O3 Li1 -173.9(9) . . . 3_666 ?
O2 S1 C12 F3 94.5(12) . . . . ?
O3 S1 C12 F3 -147.6(11) . . . . ?
O1 S1 C12 F3 -32.5(13) . . . . ?
O2 S1 C12 F2 -148.6(9) . . . . ?
O3 S1 C12 F2 -30.7(9) . . . . ?
O1 S1 C12 F2 84.4(11) . . . . ?
O2 S1 C12 F1 -19.3(16) . . . . ?
O3 S1 C12 F1 98.6(14) . . . . ?
O1 S1 C12 F1 -146.2(15) . . . . ?
O2' S1' O1' Li1 164(3) . . . . ?
O3' S1' O1' Li1 31(4) . . . . ?
C12' S1' O1' Li1 -90(4) . . . . ?
O3' Li1 O1' S1' -40(4) 3_666 . . . ?
O4' Li1 O1' S1' 63(4) . . . . ?
C1 Li1 O1' S1' -174(3) . . . . ?
O2' S1' O3' Li1 -121.9(9) . . . 3_666 ?
O1' S1' O3' Li1 10.8(10) . . . 3_666 ?
C12' S1' O3' Li1 130.4(8) . . . 3_666 ?
O2' S1' C12' F3' 45.7(6) . . . . ?
O3' S1' C12' F3' 163.5(6) . . . . ?
O1' S1' C12' F3' -72.0(6) . . . . ?
O2' S1' C12' F1' -80.8(7) . . . . ?
O3' S1' C12' F1' 37.1(8) . . . . ?
O1' S1' C12' F1' 161.5(7) . . . . ?
O2' S1' C12' F2' 163.3(6) . . . . ?
O3' S1' C12' F2' -78.9(6) . . . . ?
O1' S1' C12' F2' 45.6(7) . . . . ?
C16 O4 C13 C14 -18(2) . . . . ?
Li1 O4 C13 C14 159.8(13) . . . . ?
O4 C13 C14 C15 33.7(19) . . . . ?
C13 C14 C15 C16 -37(2) . . . . ?
C13 O4 C16 C15 -6(2) . . . . ?
Li1 O4 C16 C15 176.5(17) . . . . ?
C14 C15 C16 O4 27(2) . . . . ?
C16' O4' C13' C14' -11.6(10) . . . . ?
Li1 O4' C13' C14' 170.1(7) . . . . ?
O4' C13' C14' C15' -6.9(9) . . . . ?
C13' C14' C15' C16' 21.9(8) . . . . ?
C13' O4' C16' C15' 25.3(9) . . . . ?
Li1 O4' C16' C15' -156.6(7) . . . . ?
C14' C15' C16' O4' -29.2(8) . . . . ?
